data_4002022
loop_
_publ_author_name
'Hirosaki, Naoto'
'Takeda, Takashi'
'Funahashi, Shiro'
'Xie, Rong-Jun'

_publ_section_title
;
 Discovery of New Nitridosilicate Phosphors for Solid State Lighting by
 the Single-Particle-Diagnosis Approach
;
_journal_issue 14
_journal_name_full 'Chemistry of Materials'
_journal_page_first 4280
_journal_paper_doi 10.1021/cm501866x
_journal_volume 26
_journal_year 2014
_chemical_formula_sum 'Al7 Ba4.75 Eu0.25 N25 Si11'
_chemical_formula_weight 1538.41
_space_group_crystal_system orthorhombic
_space_group_IT_number 58
_space_group_name_Hall '-P 2 2n'
_space_group_name_H-M_alt 'P n n m'
_symmetry_space_group_name_Hall '-P 2 2n'
_symmetry_space_group_name_H-M 'P n n m'
_audit_creation_date 2014-02-03T19:09:47-00:00
_audit_creation_method 'WinGX routine CIF_UPDATE'
_cell_angle_alpha 90
_cell_angle_beta 90
_cell_angle_gamma 90
_cell_formula_units_Z 2
_cell_length_a 9.5928(2)
_cell_length_b 21.3991(5)
_cell_length_c 5.8889(2)
_cell_measurement_temperature 299(2)
_cell_volume 1208.86(6)
_computing_cell_refinement 'APEX2 (Bruker AXS, 2009)'
_computing_data_collection 'APEX2 (Bruker AXS, 2009)'
_computing_data_reduction 'SAINT (Bruker AXS, 2009)'
_computing_molecular_graphics 'XSHEL (Bruker AXS,2002), VESTA  (Momma and Izumi, 2008)'
_computing_structure_refinement 'SHELXL-97 (Sheldrick, 2008)'
_computing_structure_solution 'SHELXS-97 (Sheldrick, 2008)'
_diffrn_ambient_temperature 299(2)
_diffrn_detector_area_resol_mean 8.333
_diffrn_measured_fraction_theta_full 0.999
_diffrn_measured_fraction_theta_max 1
_diffrn_measurement_device_type 'Bruker APEXII CCD area detector'
_diffrn_measurement_method 'omega scans'
_diffrn_radiation_monochromator 'Bruker Helios multilayer confocal mirror'
_diffrn_radiation_source 'Bruker TXS fine-focus rotating anode'
_diffrn_radiation_type MoK\a
_diffrn_radiation_wavelength 0.71073
_diffrn_reflns_av_R_equivalents 0.0455
_diffrn_reflns_Laue_measured_fraction_full 0.999
_diffrn_reflns_Laue_measured_fraction_max 1
_diffrn_reflns_limit_h_max 15
_diffrn_reflns_limit_h_min -15
_diffrn_reflns_limit_k_max 34
_diffrn_reflns_limit_k_min -34
_diffrn_reflns_limit_l_max 9
_diffrn_reflns_limit_l_min -9
_diffrn_reflns_number 27481
_diffrn_reflns_point_group_measured_fraction_full 0.999
_diffrn_reflns_point_group_measured_fraction_max 1
_diffrn_reflns_theta_full 25.242
_diffrn_reflns_theta_max 35.033
_diffrn_reflns_theta_min 1.903
_exptl_absorpt_coefficient_mu 9.131
_exptl_absorpt_correction_T_max 0.957
_exptl_absorpt_correction_T_min 0.948
_exptl_absorpt_correction_type multi-scan
_exptl_absorpt_process_details
;
SADABS Sheldrick 2001
;
_exptl_crystal_colour 'clear yellow'
_exptl_crystal_density_diffrn 4.226
_exptl_crystal_description 'rectangular pillar '
_exptl_crystal_F_000 1403.5
_exptl_crystal_size_max 0.06
_exptl_crystal_size_mid 0.005
_exptl_crystal_size_min 0.005
_refine_diff_density_max 3.455
_refine_diff_density_min -2.65
_refine_diff_density_rms 0.203
_refine_ls_extinction_method none
_refine_ls_goodness_of_fit_ref 1.052
_refine_ls_hydrogen_treatment undef
_refine_ls_matrix_type full
_refine_ls_number_parameters 132
_refine_ls_number_reflns 2889
_refine_ls_number_restraints 0
_refine_ls_restrained_S_all 1.052
_refine_ls_R_factor_all 0.0353
_refine_ls_R_factor_gt 0.0244
_refine_ls_shift/su_max 0.001
_refine_ls_shift/su_mean 0
_refine_ls_structure_factor_coef Fsqd
_refine_ls_weighting_details
;
 w=1/[\s^2^(Fo^2^)+(0.0222P)^2^+3.3458P]
 where P=(Fo^2^+2Fc^2^)/3
;
_refine_ls_weighting_scheme calc
_refine_ls_wR_factor_ref 0.0535
_reflns_number_gt 2420
_reflns_number_total 2889
_reflns_threshold_expression 'I > 2\s(I)'
_cod_data_source_file cm501866x_si_002.cif
_cod_data_source_block 6297010101_pnnm(58)
_cod_depositor_comments 'Adding full bibliography for 4002022--4002023.cif.'
_cod_original_cell_volume 1208.85(9)
_cod_database_code 4002022

loop_
_space_group_symop_operation_xyz
'x, y, z'
'-x, -y, z'
'x+1/2, -y+1/2, -z+1/2'
'-x+1/2, y+1/2, -z+1/2'
'-x, -y, -z'
'x, y, -z'
'-x-1/2, y-1/2, z-1/2'
'x-1/2, -y-1/2, z-1/2'

loop_
_atom_site_label
_atom_site_fract_x
_atom_site_fract_y
_atom_site_fract_z
_atom_site_U_iso_or_equiv
_atom_site_adp_type
_atom_site_calc_flag
_atom_site_occupancy
_atom_site_type_symbol
Ba1 0.41564(2) 0.34264(2) 0.5 0.01121(5) Uani d 0.95 Ba
Ba2 0.79034(3) 0.39208(2) 0.5 0.01828(6) Uani d 0.95 Ba
Ba3 1 0.5 0 0.03805(14) Uani d 0.95 Ba
Eu1 0.41564(2) 0.34264(2) 0.5 0.01121(5) Uani d 0.05 Eu
Eu2 0.79034(3) 0.39208(2) 0.5 0.01828(6) Uani d 0.05 Eu
Eu3 1 0.5 0 0.03805(14) Uani d 0.05 Eu
Si1 0.55083(10) 0.39370(4) 0 0.00403(15) Uani d 0.6111 Si
Si2 0.22020(11) 0.38886(5) 0 0.00840(17) Uani d 0.6111 Si
Si3 0.11764(10) 0.43589(5) 0.5 0.00557(16) Uani d 0.6111 Si
Si4 0.28278(10) 0.20807(4) 0.5 0.00452(16) Uani d 0.6111 Si
Si5 0.07340(7) 0.30125(3) 0.25365(11) 0.00525(12) Uani d 0.6111 Si
Si6 0.34398(11) 0.26504(5) 0 0.00665(17) Uani d 0.6111 Si
Si7 0.37537(7) 0.48606(3) 0.24506(12) 0.00658(12) Uani d 0.6111 Si
Al1 0.55083(10) 0.39370(4) 0 0.00403(15) Uani d 0.3889 Al
Al2 0.22020(11) 0.38886(5) 0 0.00840(17) Uani d 0.3889 Al
Al3 0.11764(10) 0.43589(5) 0.5 0.00557(16) Uani d 0.3889 Al
Al4 0.28278(10) 0.20807(4) 0.5 0.00452(16) Uani d 0.3889 Al
Al5 0.07340(7) 0.30125(3) 0.25365(11) 0.00525(12) Uani d 0.3889 Al
Al6 0.34398(11) 0.26504(5) 0 0.00665(17) Uani d 0.3889 Al
Al7 0.37537(7) 0.48606(3) 0.24506(12) 0.00658(12) Uani d 0.3889 Al
N1 0.1554(3) 0.26920(14) 0.5 0.0091(5) Uani d 1 N
N2 0.3968(3) 0.34725(14) 0 0.0089(5) Uani d 1 N
N3 0 0.5 0.5 0.0148(9) Uani d 1 N
N4 0.1065(2) 0.38423(11) 0.2587(4) 0.0125(4) Uani d 1 N
N5 0.5364(2) 0.44072(10) 0.7580(4) 0.0087(3) Uani d 1 N
N6 0.2767(3) 0.47234(14) 0 0.0090(5) Uani d 1 N
N7 0.2864(3) 0.47186(15) 0.5 0.0105(5) Uani d 1 N
N8 0.3929(2) 0.22054(10) 0.2543(4) 0.0097(4) Uani d 1 N
N9 0.7115(4) 0.36319(17) 0 0.0190(7) Uani d 1 N
N10 0.1539(3) 0.27463(17) 0 0.0130(6) Uani d 1 N

loop_
_atom_site_aniso_label
_atom_site_aniso_U_11
_atom_site_aniso_U_22
_atom_site_aniso_U_33
_atom_site_aniso_U_12
_atom_site_aniso_U_13
_atom_site_aniso_U_23
Ba1 0.01734(10) 0.00922(9) 0.00709(8) -0.00434(7) 0 0
Ba2 0.01253(10) 0.01022(9) 0.03210(14) 0.00172(8) 0 0
Ba3 0.0286(2) 0.0755(4) 0.00999(15) 0.0385(2) 0 0
Eu1 0.01734(10) 0.00922(9) 0.00709(8) -0.00434(7) 0 0
Eu2 0.01253(10) 0.01022(9) 0.03210(14) 0.00172(8) 0 0
Eu3 0.0286(2) 0.0755(4) 0.00999(15) 0.0385(2) 0 0
Si1 0.0046(4) 0.0035(3) 0.0039(4) 0.0004(3) 0 0
Si2 0.0086(4) 0.0096(4) 0.0070(4) 0.0002(3) 0 0
Si3 0.0057(4) 0.0054(4) 0.0056(4) 0.0000(3) 0 0
Si4 0.0047(4) 0.0049(4) 0.0039(4) -0.0008(3) 0 0
Si5 0.0050(3) 0.0066(3) 0.0042(3) -0.0012(2) 0.0000(2) 0.0005(2)
Si6 0.0074(4) 0.0069(4) 0.0056(4) 0.0003(3) 0 0
Si7 0.0069(3) 0.0069(3) 0.0060(3) -0.0006(2) 0.0005(2) 0.0001(2)
Al1 0.0046(4) 0.0035(3) 0.0039(4) 0.0004(3) 0 0
Al2 0.0086(4) 0.0096(4) 0.0070(4) 0.0002(3) 0 0
Al3 0.0057(4) 0.0054(4) 0.0056(4) 0.0000(3) 0 0
Al4 0.0047(4) 0.0049(4) 0.0039(4) -0.0008(3) 0 0
Al5 0.0050(3) 0.0066(3) 0.0042(3) -0.0012(2) 0.0000(2) 0.0005(2)
Al6 0.0074(4) 0.0069(4) 0.0056(4) 0.0003(3) 0 0
Al7 0.0069(3) 0.0069(3) 0.0060(3) -0.0006(2) 0.0005(2) 0.0001(2)
N1 0.0110(13) 0.0093(12) 0.0071(12) 0.0015(10) 0 0
N2 0.0091(12) 0.0063(11) 0.0112(12) -0.0006(9) 0 0
N3 0.012(2) 0.020(2) 0.012(2) 0.0043(17) 0 0
N4 0.0165(10) 0.0130(10) 0.0080(9) -0.0034(8) -0.0008(7) 0.0000(7)
N5 0.0118(9) 0.0091(8) 0.0052(8) -0.0005(7) -0.0007(7) 0.0003(7)
N6 0.0087(12) 0.0062(11) 0.0120(13) -0.0023(10) 0 0
N7 0.0093(12) 0.0107(13) 0.0115(13) -0.0020(11) 0 0
N8 0.0083(9) 0.0116(9) 0.0092(9) 0.0000(7) 0.0006(7) -0.0009(7)
N9 0.0107(14) 0.0129(14) 0.033(2) 0.0047(12) 0 0
N10 0.0080(13) 0.0233(16) 0.0078(13) 0.0031(12) 0 0

loop_
_atom_type_symbol
_atom_type_description
_atom_type_scat_dispersion_real
_atom_type_scat_dispersion_imag
_atom_type_scat_source
N N 0.0061 0.0033 'International Tables Vol C Tables 4.2.6.8 and 6.1.1.4'
Si Si 0.0817 0.0704 'International Tables Vol C Tables 4.2.6.8 and 6.1.1.4'
Ba Ba -0.3244 2.2819 'International Tables Vol C Tables 4.2.6.8 and 6.1.1.4'
Al Al 0.0645 0.0514 'International Tables Vol C Tables 4.2.6.8 and 6.1.1.4'
Eu Eu -0.1578 3.6682 'International Tables Vol C Tables 4.2.6.8 and 6.1.1.4'

loop_
_geom_angle_atom_site_label_1
_geom_angle_atom_site_label_2
_geom_angle_atom_site_label_3
_geom_angle
_geom_angle_site_symmetry_1
_geom_angle_site_symmetry_3
N5 Ba1 N5 64.73(8) . 6_556
N5 Ba1 N1 137.68(6) . .
N5 Ba1 N1 137.68(6) 6_556 .
N5 Ba1 N2 57.74(7) . 1_556
N5 Ba1 N2 122.30(7) 6_556 1_556
N1 Ba1 N2 88.05(6) . 1_556
N5 Ba1 N2 122.30(7) . .
N5 Ba1 N2 57.74(7) 6_556 .
N1 Ba1 N2 88.05(6) . .
N2 Ba1 N2 172.00(12) 1_556 .
N5 Ba1 N8 158.99(6) . .
N5 Ba1 N8 114.59(6) 6_556 .
N1 Ba1 N8 58.24(6) . .
N2 Ba1 N8 120.44(7) 1_556 .
N2 Ba1 N8 62.78(7) . .
N5 Ba1 N8 114.59(6) . 6_556
N5 Ba1 N8 158.99(6) 6_556 6_556
N1 Ba1 N8 58.24(6) . 6_556
N2 Ba1 N8 62.78(7) 1_556 6_556
N2 Ba1 N8 120.44(7) . 6_556
N8 Ba1 N8 57.79(8) . 6_556
N5 Ba1 N7 59.48(6) . .
N5 Ba1 N7 59.48(6) 6_556 .
N1 Ba1 N7 98.05(8) . .
N2 Ba1 N7 86.82(6) 1_556 .
N2 Ba1 N7 86.82(6) . .
N8 Ba1 N7 140.03(6) . .
N8 Ba1 N7 140.03(6) 6_556 .
N5 Ba1 Si4 147.29(4) . .
N5 Ba1 Si4 147.29(4) 6_556 .
N1 Ba1 Si4 33.93(6) . .
N2 Ba1 Si4 90.33(6) 1_556 .
N2 Ba1 Si4 90.33(6) . .
N8 Ba1 Si4 34.18(4) . .
N8 Ba1 Si4 34.18(4) 6_556 .
N7 Ba1 Si4 131.98(6) . .
N5 Ba1 Si1 94.04(5) . .
N5 Ba1 Si1 30.97(4) 6_556 .
N1 Ba1 Si1 119.623(15) . .
N2 Ba1 Si1 151.29(6) 1_556 .
N2 Ba1 Si1 31.59(6) . .
N8 Ba1 Si1 83.66(4) . .
N8 Ba1 Si1 136.64(5) 6_556 .
N7 Ba1 Si1 82.11(3) . .
Si4 Ba1 Si1 116.646(15) . .
N7 Ba2 N8 149.13(4) 5_666 3
N7 Ba2 N8 149.13(4) 5_666 8_666
N8 Ba2 N8 59.82(8) 3 8_666
N7 Ba2 N5 58.26(6) 5_666 .
N8 Ba2 N5 141.53(6) 3 .
N8 Ba2 N5 106.67(6) 8_666 .
N7 Ba2 N5 58.26(6) 5_666 6_556
N8 Ba2 N5 106.67(6) 3 6_556
N8 Ba2 N5 141.54(6) 8_666 6_556
N5 Ba2 N5 59.67(8) . 6_556
N7 Ba2 N3 55.25(6) 5_666 1_655
N8 Ba2 N3 112.95(4) 3 1_655
N8 Ba2 N3 112.95(4) 8_666 1_655
N5 Ba2 N3 105.48(4) . 1_655
N5 Ba2 N3 105.48(4) 6_556 1_655
N7 Ba2 N9 97.67(7) 5_666 1_556
N8 Ba2 N9 113.16(8) 3 1_556
N8 Ba2 N9 56.41(8) 8_666 1_556
N5 Ba2 N9 53.22(7) . 1_556
N5 Ba2 N9 110.22(7) 6_556 1_556
N3 Ba2 N9 108.08(7) 1_655 1_556
N7 Ba2 N9 97.67(7) 5_666 .
N8 Ba2 N9 56.41(8) 3 .
N8 Ba2 N9 113.16(8) 8_666 .
N5 Ba2 N9 110.22(7) . .
N5 Ba2 N9 53.22(7) 6_556 .
N3 Ba2 N9 108.08(7) 1_655 .
N9 Ba2 N9 143.30(13) 1_556 .
N7 Ba2 Al3 87.57(6) 5_666 1_655
N8 Ba2 Al3 85.16(4) 3 1_655
N8 Ba2 Al3 85.16(4) 8_666 1_655
N5 Ba2 Al3 131.82(4) . 1_655
N5 Ba2 Al3 131.82(4) 6_556 1_655
N3 Ba2 Al3 32.320(17) 1_655 1_655
N9 Ba2 Al3 106.89(6) 1_556 1_655
N9 Ba2 Al3 106.89(6) . 1_655
N7 Ba2 Si3 87.57(6) 5_666 1_655
N8 Ba2 Si3 85.16(4) 3 1_655
N8 Ba2 Si3 85.16(4) 8_666 1_655
N5 Ba2 Si3 131.82(4) . 1_655
N5 Ba2 Si3 131.82(4) 6_556 1_655
N3 Ba2 Si3 32.320(17) 1_655 1_655
N9 Ba2 Si3 106.89(6) 1_556 1_655
N9 Ba2 Si3 106.89(6) . 1_655
Al3 Ba2 Si3 0.00(3) 1_655 1_655
N7 Ba2 N4 105.68(7) 5_666 6_656
N8 Ba2 N4 82.80(6) 3 6_656
N8 Ba2 N4 56.78(6) 8_666 6_656
N5 Ba2 N4 121.86(6) . 6_656
N5 Ba2 N4 161.68(6) 6_556 6_656
N3 Ba2 N4 56.21(4) 1_655 6_656
N9 Ba2 N4 78.95(7) 1_556 6_656
N9 Ba2 N4 127.78(7) . 6_656
Al3 Ba2 N4 31.54(4) 1_655 6_656
Si3 Ba2 N4 31.54(4) 1_655 6_656
N7 Ba2 N4 105.68(7) 5_666 1_655
N8 Ba2 N4 56.78(6) 3 1_655
N8 Ba2 N4 82.80(6) 8_666 1_655
N5 Ba2 N4 161.68(6) . 1_655
N5 Ba2 N4 121.86(6) 6_556 1_655
N3 Ba2 N4 56.21(4) 1_655 1_655
N9 Ba2 N4 127.78(7) 1_556 1_655
N9 Ba2 N4 78.95(7) . 1_655
Al3 Ba2 N4 31.54(4) 1_655 1_655
Si3 Ba2 N4 31.54(4) 1_655 1_655
N4 Ba2 N4 50.14(8) 6_656 1_655
N6 Ba3 N6 180 5_665 1_655
N6 Ba3 N3 90 5_665 1_655
N6 Ba3 N3 90 1_655 1_655
N6 Ba3 N3 90 5_665 1_654
N6 Ba3 N3 90 1_655 1_654
N3 Ba3 N3 180 1_655 1_654
N6 Ba3 N4 119.90(7) 5_665 6_655
N6 Ba3 N4 60.10(7) 1_655 6_655
N3 Ba3 N4 119.62(4) 1_655 6_655
N3 Ba3 N4 60.38(4) 1_654 6_655
N6 Ba3 N4 60.10(7) 5_665 2_665
N6 Ba3 N4 119.90(7) 1_655 2_665
N3 Ba3 N4 60.38(4) 1_655 2_665
N3 Ba3 N4 119.62(4) 1_654 2_665
N4 Ba3 N4 180 6_655 2_665
N6 Ba3 N4 60.10(7) 5_665 5_665
N6 Ba3 N4 119.90(7) 1_655 5_665
N3 Ba3 N4 119.62(4) 1_655 5_665
N3 Ba3 N4 60.38(4) 1_654 5_665
N4 Ba3 N4 120.76(8) 6_655 5_665
N4 Ba3 N4 59.24(8) 2_665 5_665
N6 Ba3 N4 119.90(7) 5_665 1_655
N6 Ba3 N4 60.10(7) 1_655 1_655
N3 Ba3 N4 60.38(4) 1_655 1_655
N3 Ba3 N4 119.62(4) 1_654 1_655
N4 Ba3 N4 59.24(8) 6_655 1_655
N4 Ba3 N4 120.76(8) 2_665 1_655
N4 Ba3 N4 180.00(5) 5_665 1_655
N6 Ba3 Al2 35.81(6) 5_665 5_665
N6 Ba3 Al2 144.19(6) 1_655 5_665
N3 Ba3 Al2 90 1_655 5_665
N3 Ba3 Al2 90 1_654 5_665
N4 Ba3 Al2 145.18(4) 6_655 5_665
N4 Ba3 Al2 34.82(4) 2_665 5_665
N4 Ba3 Al2 34.82(4) 5_665 5_665
N4 Ba3 Al2 145.18(4) 1_655 5_665
N6 Ba3 Si2 144.19(6) 5_665 1_655
N6 Ba3 Si2 35.81(6) 1_655 1_655
N3 Ba3 Si2 90 1_655 1_655
N3 Ba3 Si2 90 1_654 1_655
N4 Ba3 Si2 34.82(4) 6_655 1_655
N4 Ba3 Si2 145.18(4) 2_665 1_655
N4 Ba3 Si2 145.18(4) 5_665 1_655
N4 Ba3 Si2 34.82(4) 1_655 1_655
Al2 Ba3 Si2 180 5_665 1_655
N6 Ba3 Si2 35.81(6) 5_665 5_665
N6 Ba3 Si2 144.19(6) 1_655 5_665
N3 Ba3 Si2 90 1_655 5_665
N3 Ba3 Si2 90 1_654 5_665
N4 Ba3 Si2 145.18(4) 6_655 5_665
N4 Ba3 Si2 34.82(4) 2_665 5_665
N4 Ba3 Si2 34.82(4) 5_665 5_665
N4 Ba3 Si2 145.18(4) 1_655 5_665
Al2 Ba3 Si2 0.00(3) 5_665 5_665
Si2 Ba3 Si2 180 1_655 5_665
N6 Ba3 Al2 144.19(6) 5_665 1_655
N6 Ba3 Al2 35.81(6) 1_655 1_655
N3 Ba3 Al2 90 1_655 1_655
N3 Ba3 Al2 90 1_654 1_655
N4 Ba3 Al2 34.82(4) 6_655 1_655
N4 Ba3 Al2 145.18(4) 2_665 1_655
N4 Ba3 Al2 145.18(4) 5_665 1_655
N4 Ba3 Al2 34.82(4) 1_655 1_655
Al2 Ba3 Al2 180 5_665 1_655
Si2 Ba3 Al2 0.00(3) 1_655 1_655
Si2 Ba3 Al2 180 5_665 1_655
N9 Si1 N5 107.28(11) . 6_556
N9 Si1 N5 107.28(11) . 1_554
N5 Si1 N5 109.04(15) 6_556 1_554
N9 Si1 N2 123.12(17) . .
N5 Si1 N2 104.79(10) 6_556 .
N5 Si1 N2 104.79(10) 1_554 .
N9 Si1 Ba1 103.07(6) . .
N5 Si1 Ba1 56.56(7) 6_556 .
N5 Si1 Ba1 149.35(9) 1_554 .
N2 Si1 Ba1 60.255(16) . .
N9 Si1 Ba1 103.07(6) . 1_554
N5 Si1 Ba1 149.35(9) 6_556 1_554
N5 Si1 Ba1 56.56(7) 1_554 1_554
N2 Si1 Ba1 60.254(16) . 1_554
Ba1 Si1 Ba1 120.12(3) . 1_554
N9 Si1 Eu1 103.07(6) . 1_554
N5 Si1 Eu1 149.35(9) 6_556 1_554
N5 Si1 Eu1 56.56(7) 1_554 1_554
N2 Si1 Eu1 60.254(16) . 1_554
Ba1 Si1 Eu1 120.12(3) . 1_554
Ba1 Si1 Eu1 0.000(10) 1_554 1_554
N9 Si1 Ba2 55.24(4) . .
N5 Si1 Ba2 53.99(7) 6_556 .
N5 Si1 Ba2 134.11(8) 1_554 .
N2 Si1 Ba2 120.35(4) . .
Ba1 Si1 Ba2 63.170(6) . .
Ba1 Si1 Ba2 156.20(3) 1_554 .
Eu1 Si1 Ba2 156.20(3) 1_554 .
N9 Si1 Ba2 55.24(4) . 1_554
N5 Si1 Ba2 134.11(8) 6_556 1_554
N5 Si1 Ba2 53.99(7) 1_554 1_554
N2 Si1 Ba2 120.35(4) . 1_554
Ba1 Si1 Ba2 156.20(3) . 1_554
Ba1 Si1 Ba2 63.171(6) 1_554 1_554
Eu1 Si1 Ba2 63.171(6) 1_554 1_554
Ba2 Si1 Ba2 104.06(2) . 1_554
N6 Si2 N4 102.67(9) . 6
N6 Si2 N4 102.67(9) . .
N4 Si2 N4 108.59(15) 6 .
N6 Si2 N2 100.86(14) . .
N4 Si2 N2 119.33(9) 6 .
N4 Si2 N2 119.33(9) . .
N6 Si2 Si5 142.40(5) . .
N4 Si2 Si5 96.10(8) 6 .
N4 Si2 Si5 39.97(7) . .
N2 Si2 Si5 97.74(8) . .
N6 Si2 Al5 142.40(5) . 6
N4 Si2 Al5 39.97(7) 6 6
N4 Si2 Al5 96.10(8) . 6
N2 Si2 Al5 97.74(8) . 6
Si5 Si2 Al5 65.00(4) . 6
N6 Si2 Si5 142.40(5) . 6
N4 Si2 Si5 39.97(7) 6 6
N4 Si2 Si5 96.10(8) . 6
N2 Si2 Si5 97.74(8) . 6
Si5 Si2 Si5 65.00(4) . 6
Al5 Si2 Si5 0.00(3) 6 6
N6 Si2 Eu3 58.49(10) . 1_455
N4 Si2 Eu3 69.73(8) 6 1_455
N4 Si2 Eu3 69.73(8) . 1_455
N2 Si2 Eu3 159.34(10) . 1_455
Si5 Si2 Eu3 99.66(3) . 1_455
Al5 Si2 Eu3 99.66(3) 6 1_455
Si5 Si2 Eu3 99.66(3) 6 1_455
N6 Si2 Ba3 58.49(10) . 1_455
N4 Si2 Ba3 69.73(8) 6 1_455
N4 Si2 Ba3 69.73(8) . 1_455
N2 Si2 Ba3 159.34(10) . 1_455
Si5 Si2 Ba3 99.66(3) . 1_455
Al5 Si2 Ba3 99.66(3) 6 1_455
Si5 Si2 Ba3 99.66(3) 6 1_455
Eu3 Si2 Ba3 0 1_455 1_455
N3 Si3 N7 104.02(11) . .
N3 Si3 N4 115.84(8) . 6_556
N7 Si3 N4 108.46(10) . 6_556
N3 Si3 N4 115.84(8) . .
N7 Si3 N4 108.46(10) . .
N4 Si3 N4 103.97(15) 6_556 .
N3 Si3 Eu2 67.18(3) . 1_455
N7 Si3 Eu2 171.20(11) . 1_455
N4 Si3 Eu2 76.58(8) 6_556 1_455
N4 Si3 Eu2 76.58(8) . 1_455
N3 Si3 Ba2 67.18(3) . 1_455
N7 Si3 Ba2 171.20(11) . 1_455
N4 Si3 Ba2 76.58(8) 6_556 1_455
N4 Si3 Ba2 76.58(8) . 1_455
Eu2 Si3 Ba2 0.000(8) 1_455 1_455
N3 Si3 Eu3 58.898(14) . 1_456
N7 Si3 Eu3 97.19(6) . 1_456
N4 Si3 Eu3 63.29(7) 6_556 1_456
N4 Si3 Eu3 154.12(9) . 1_456
Eu2 Si3 Eu3 78.445(18) 1_455 1_456
Ba2 Si3 Eu3 78.445(18) 1_455 1_456
N3 Si3 Ba3 58.898(14) . 1_456
N7 Si3 Ba3 97.19(6) . 1_456
N4 Si3 Ba3 63.29(7) 6_556 1_456
N4 Si3 Ba3 154.12(9) . 1_456
Eu2 Si3 Ba3 78.445(18) 1_455 1_456
Ba2 Si3 Ba3 78.445(18) 1_455 1_456
Eu3 Si3 Ba3 0 1_456 1_456
N3 Si3 Eu3 58.898(14) . 1_455
N7 Si3 Eu3 97.19(6) . 1_455
N4 Si3 Eu3 154.12(9) 6_556 1_455
N4 Si3 Eu3 63.29(7) . 1_455
Eu2 Si3 Eu3 78.445(18) 1_455 1_455
Ba2 Si3 Eu3 78.445(18) 1_455 1_455
Eu3 Si3 Eu3 117.80(3) 1_456 1_455
Ba3 Si3 Eu3 117.80(3) 1_456 1_455
N3 Si3 Ba3 58.898(14) . 1_455
N7 Si3 Ba3 97.19(6) . 1_455
N4 Si3 Ba3 154.12(9) 6_556 1_455
N4 Si3 Ba3 63.29(7) . 1_455
Eu2 Si3 Ba3 78.445(18) 1_455 1_455
Ba2 Si3 Ba3 78.445(18) 1_455 1_455
Eu3 Si3 Ba3 117.80(3) 1_456 1_455
Ba3 Si3 Ba3 117.80(3) 1_456 1_455
Eu3 Si3 Ba3 0 1_455 1_455
N3 Si3 Ba1 164.36(5) . .
N7 Si3 Ba1 60.34(11) . .
N4 Si3 Ba1 72.40(8) 6_556 .
N4 Si3 Ba1 72.40(8) . .
Eu2 Si3 Ba1 128.46(3) 1_455 .
Ba2 Si3 Ba1 128.46(3) 1_455 .
Eu3 Si3 Ba1 119.830(15) 1_456 .
Ba3 Si3 Ba1 119.830(15) 1_456 .
Eu3 Si3 Ba1 119.830(15) 1_455 .
Ba3 Si3 Ba1 119.830(15) 1_455 .
N9 Si4 N1 112.82(17) 3_455 .
N9 Si4 N8 111.90(10) 3_455 6_556
N1 Si4 N8 106.88(10) . 6_556
N9 Si4 N8 111.90(10) 3_455 .
N1 Si4 N8 106.88(10) . .
N8 Si4 N8 106.03(15) 6_556 .
N9 Si4 Ba1 179.73(13) 3_455 .
N1 Si4 Ba1 66.91(10) . .
N8 Si4 Ba1 68.24(7) 6_556 .
N8 Si4 Ba1 68.24(7) . .
N9 Si4 Ba2 58.08(4) 3_455 3_455
N1 Si4 Ba2 116.33(5) . 3_455
N8 Si4 Ba2 136.12(8) 6_556 3_455
N8 Si4 Ba2 55.20(7) . 3_455
Ba1 Si4 Ba2 122.001(15) . 3_455
N9 Si4 Eu2 58.08(4) 3_455 3_455
N1 Si4 Eu2 116.33(5) . 3_455
N8 Si4 Eu2 136.12(8) 6_556 3_455
N8 Si4 Eu2 55.20(7) . 3_455
Ba1 Si4 Eu2 122.001(15) . 3_455
Ba2 Si4 Eu2 0.000(10) 3_455 3_455
N9 Si4 Eu2 58.08(4) 3_455 3_456
N1 Si4 Eu2 116.33(5) . 3_456
N8 Si4 Eu2 55.20(7) 6_556 3_456
N8 Si4 Eu2 136.12(8) . 3_456
Ba1 Si4 Eu2 122.001(15) . 3_456
Ba2 Si4 Eu2 107.88(2) 3_455 3_456
Eu2 Si4 Eu2 107.88(2) 3_455 3_456
N9 Si4 Ba2 58.08(4) 3_455 3_456
N1 Si4 Ba2 116.33(5) . 3_456
N8 Si4 Ba2 55.20(7) 6_556 3_456
N8 Si4 Ba2 136.12(8) . 3_456
Ba1 Si4 Ba2 122.001(15) . 3_456
Ba2 Si4 Ba2 107.88(2) 3_455 3_456
Eu2 Si4 Ba2 107.88(2) 3_455 3_456
Eu2 Si4 Ba2 0.000(10) 3_456 3_456
N10 Si5 N1 111.62(12) . .
N10 Si5 N8 108.32(13) . 3_455
N1 Si5 N8 110.26(13) . 3_455
N10 Si5 N4 104.67(14) . .
N1 Si5 N4 106.66(13) . .
N8 Si5 N4 115.23(11) 3_455 .
N10 Si5 Si2 62.87(12) . .
N1 Si5 Si2 118.15(10) . .
N8 Si5 Si2 130.57(8) 3_455 .
N4 Si5 Si2 41.93(8) . .
N10 Si5 Al5 147.29(9) . 6_556
N1 Si5 Al5 35.74(8) . 6_556
N8 Si5 Al5 91.49(7) 3_455 6_556
N4 Si5 Al5 89.05(8) . 6_556
Si2 Si5 Al5 122.500(18) . 6_556
N10 Si5 Eu2 146.19(9) . 1_455
N1 Si5 Eu2 102.11(8) . 1_455
N8 Si5 Eu2 55.20(7) 3_455 1_455
N4 Si5 Eu2 66.38(8) . 1_455
Si2 Si5 Eu2 103.41(3) . 1_455
Al5 Si5 Eu2 66.517(10) 6_556 1_455
N10 Si5 Ba2 146.19(9) . 1_455
N1 Si5 Ba2 102.11(8) . 1_455
N8 Si5 Ba2 55.20(7) 3_455 1_455
N4 Si5 Ba2 66.38(8) . 1_455
Si2 Si5 Ba2 103.41(3) . 1_455
Al5 Si5 Ba2 66.517(10) 6_556 1_455
Eu2 Si5 Ba2 0.000(5) 1_455 1_455
N10 Si5 Ba1 91.20(10) . .
N1 Si5 Ba1 51.86(10) . .
N8 Si5 Ba1 158.38(8) 3_455 .
N4 Si5 Ba1 66.51(8) . .
Si2 Si5 Ba1 66.39(2) . .
Al5 Si5 Ba1 66.896(10) 6_556 .
Eu2 Si5 Ba1 112.213(18) 1_455 .
Ba2 Si5 Ba1 112.213(18) 1_455 .
N10 Si5 Ba1 64.91(12) . 3_455
N1 Si5 Ba1 100.74(10) . 3_455
N8 Si5 Ba1 52.07(7) 3_455 3_455
N4 Si5 Ba1 152.59(8) . 3_455
Si2 Si5 Ba1 123.04(2) . 3_455
Al5 Si5 Ba1 113.525(10) 6_556 3_455
Eu2 Si5 Ba1 107.258(17) 1_455 3_455
Ba2 Si5 Ba1 107.258(17) 1_455 3_455
Ba1 Si5 Ba1 135.47(2) . 3_455
N2 Si6 N8 115.32(9) . 6
N2 Si6 N8 115.32(9) . .
N8 Si6 N8 109.32(14) 6 .
N2 Si6 N10 99.64(16) . .
N8 Si6 N10 108.20(10) 6 .
N8 Si6 N10 108.20(10) . .
N2 Si6 Eu2 172.63(11) . 3_455
N8 Si6 Eu2 61.70(7) 6 3_455
N8 Si6 Eu2 61.70(7) . 3_455
N10 Si6 Eu2 87.72(12) . 3_455
N2 Si6 Ba2 172.63(11) . 3_455
N8 Si6 Ba2 61.70(7) 6 3_455
N8 Si6 Ba2 61.70(7) . 3_455
N10 Si6 Ba2 87.72(12) . 3_455
Eu2 Si6 Ba2 0.000(8) 3_455 3_455
N2 Si6 Eu1 58.819(16) . 1_554
N8 Si6 Eu1 60.16(7) 6 1_554
N8 Si6 Eu1 153.51(8) . 1_554
N10 Si6 Eu1 98.29(6) . 1_554
Eu2 Si6 Eu1 120.398(15) 3_455 1_554
Ba2 Si6 Eu1 120.398(15) 3_455 1_554
N2 Si6 Ba1 58.819(16) . 1_554
N8 Si6 Ba1 60.16(7) 6 1_554
N8 Si6 Ba1 153.51(8) . 1_554
N10 Si6 Ba1 98.29(6) . 1_554
Eu2 Si6 Ba1 120.398(15) 3_455 1_554
Ba2 Si6 Ba1 120.398(15) 3_455 1_554
Eu1 Si6 Ba1 0.000(10) 1_554 1_554
N2 Si6 Ba1 58.818(16) . .
N8 Si6 Ba1 153.51(8) 6 .
N8 Si6 Ba1 60.16(7) . .
N10 Si6 Ba1 98.29(6) . .
Eu2 Si6 Ba1 120.399(15) 3_455 .
Ba2 Si6 Ba1 120.399(15) 3_455 .
Eu1 Si6 Ba1 117.20(3) 1_554 .
Ba1 Si6 Ba1 117.20(3) 1_554 .
N6 Si7 N7 114.43(12) . .
N6 Si7 N5 113.35(12) . 5_666
N7 Si7 N5 113.11(12) . 5_666
N6 Si7 N5 111.13(12) . 6_556
N7 Si7 N5 109.16(12) . 6_556
N5 Si7 N5 93.75(10) 5_666 6_556
N6 Si7 Al7 124.42(8) . 2_665
N7 Si7 Al7 120.94(9) . 2_665
N5 Si7 Al7 47.61(8) 5_666 2_665
N5 Si7 Al7 46.15(7) 6_556 2_665
N6 Si7 Si7 124.42(8) . 2_665
N7 Si7 Si7 120.94(9) . 2_665
N5 Si7 Si7 47.61(8) 5_666 2_665
N5 Si7 Si7 46.15(7) 6_556 2_665
Al7 Si7 Si7 0.00(5) 2_665 2_665
N6 Si7 Al7 34.49(8) . 6
N7 Si7 Al7 148.90(9) . 6
N5 Si7 Al7 89.42(7) 5_666 6
N5 Si7 Al7 89.44(7) 6_556 6
Al7 Si7 Al7 90 2_665 6
Si7 Si7 Al7 90 2_665 6
N6 Si7 Eu2 103.86(10) . 5_666
N7 Si7 Eu2 61.82(10) . 5_666
N5 Si7 Eu2 63.41(7) 5_666 5_666
N5 Si7 Eu2 143.85(7) 6_556 5_666
Al7 Si7 Eu2 105.53(3) 2_665 5_666
Si7 Si7 Eu2 105.53(3) 2_665 5_666
Al7 Si7 Eu2 116.178(12) 6 5_666
N6 Si7 Ba2 103.86(10) . 5_666
N7 Si7 Ba2 61.82(10) . 5_666
N5 Si7 Ba2 63.41(7) 5_666 5_666
N5 Si7 Ba2 143.85(7) 6_556 5_666
Al7 Si7 Ba2 105.53(3) 2_665 5_666
Si7 Si7 Ba2 105.53(3) 2_665 5_666
Al7 Si7 Ba2 116.178(12) 6 5_666
Eu2 Si7 Ba2 0.000(7) 5_666 5_666
N6 Si7 Ba1 105.72(10) . .
N7 Si7 Ba1 61.71(11) . .
N5 Si7 Ba1 137.41(8) 5_666 .
N5 Si7 Ba1 55.56(7) 6_556 .
Al7 Si7 Ba1 96.15(3) 2_665 .
Si7 Si7 Ba1 96.15(3) 2_665 .
Al7 Si7 Ba1 115.892(12) 6 .
Eu2 Si7 Ba1 122.94(2) 5_666 .
Ba2 Si7 Ba1 122.94(2) 5_666 .
Al5 N1 Si5 0.00(4) 6_556 6_556
Al5 N1 Si5 108.53(16) 6_556 .
Si5 N1 Si5 108.53(16) 6_556 .
Al5 N1 Si4 125.52(8) 6_556 .
Si5 N1 Si4 125.52(8) 6_556 .
Si5 N1 Si4 125.52(8) . .
Al5 N1 Ba1 99.68(11) 6_556 .
Si5 N1 Ba1 99.68(11) 6_556 .
Si5 N1 Ba1 99.68(11) . .
Si4 N1 Ba1 79.16(11) . .
Si1 N2 Si6 140.00(19) . .
Si1 N2 Si2 118.34(17) . .
Si6 N2 Si2 101.66(15) . .
Si1 N2 Ba1 88.16(6) . .
Si6 N2 Ba1 89.13(6) . .
Si2 N2 Ba1 94.00(6) . .
Si1 N2 Eu1 88.16(6) . 1_554
Si6 N2 Eu1 89.13(6) . 1_554
Si2 N2 Eu1 94.00(6) . 1_554
Ba1 N2 Eu1 172.00(12) . 1_554
Si1 N2 Ba1 88.16(6) . 1_554
Si6 N2 Ba1 89.13(6) . 1_554
Si2 N2 Ba1 94.00(6) . 1_554
Ba1 N2 Ba1 172.00(12) . 1_554
Eu1 N2 Ba1 0.000(9) 1_554 1_554
Al3 N3 Si3 0.00(5) 5_566 5_566
Al3 N3 Si3 180.00(4) 5_566 .
Si3 N3 Si3 180.00(4) 5_566 .
Al3 N3 Eu3 90 5_566 1_456
Si3 N3 Eu3 90 5_566 1_456
Si3 N3 Eu3 90 . 1_456
Al3 N3 Ba3 90 5_566 1_455
Si3 N3 Ba3 90 5_566 1_455
Si3 N3 Ba3 90 . 1_455
Eu3 N3 Ba3 180 1_456 1_455
Al3 N3 Ba3 90 5_566 1_456
Si3 N3 Ba3 90 5_566 1_456
Si3 N3 Ba3 90 . 1_456
Eu3 N3 Ba3 0 1_456 1_456
Ba3 N3 Ba3 180 1_455 1_456
Al3 N3 Eu3 90 5_566 1_455
Si3 N3 Eu3 90 5_566 1_455
Si3 N3 Eu3 90 . 1_455
Eu3 N3 Eu3 180 1_456 1_455
Ba3 N3 Eu3 0 1_455 1_455
Ba3 N3 Eu3 180 1_456 1_455
Al3 N3 Ba2 99.51(3) 5_566 1_455
Si3 N3 Ba2 99.51(3) 5_566 1_455
Si3 N3 Ba2 80.49(3) . 1_455
Eu3 N3 Ba2 90 1_456 1_455
Ba3 N3 Ba2 90 1_455 1_455
Ba3 N3 Ba2 90 1_456 1_455
Eu3 N3 Ba2 90 1_455 1_455
Al3 N3 Eu2 80.49(3) 5_566 5_666
Si3 N3 Eu2 80.49(3) 5_566 5_666
Si3 N3 Eu2 99.51(3) . 5_666
Eu3 N3 Eu2 90 1_456 5_666
Ba3 N3 Eu2 90 1_455 5_666
Ba3 N3 Eu2 90 1_456 5_666
Eu3 N3 Eu2 90 1_455 5_666
Ba2 N3 Eu2 180 1_455 5_666
Al3 N3 Eu2 99.51(3) 5_566 1_455
Si3 N3 Eu2 99.51(3) 5_566 1_455
Si3 N3 Eu2 80.49(3) . 1_455
Eu3 N3 Eu2 90 1_456 1_455
Ba3 N3 Eu2 90 1_455 1_455
Ba3 N3 Eu2 90 1_456 1_455
Eu3 N3 Eu2 90 1_455 1_455
Ba2 N3 Eu2 0.000(7) 1_455 1_455
Eu2 N3 Eu2 180 5_666 1_455
Al3 N3 Ba2 80.49(3) 5_566 5_666
Si3 N3 Ba2 80.49(3) 5_566 5_666
Si3 N3 Ba2 99.51(3) . 5_666
Eu3 N3 Ba2 90 1_456 5_666
Ba3 N3 Ba2 90 1_455 5_666
Ba3 N3 Ba2 90 1_456 5_666
Eu3 N3 Ba2 90 1_455 5_666
Ba2 N3 Ba2 180 1_455 5_666
Eu2 N3 Ba2 0.000(6) 5_666 5_666
Eu2 N3 Ba2 180 1_455 5_666
Si3 N4 Si5 128.82(14) . .
Si3 N4 Si2 124.96(13) . .
Si5 N4 Si2 98.10(12) . .
Si3 N4 Eu3 85.20(9) . 1_455
Si5 N4 Eu3 136.42(11) . 1_455
Si2 N4 Eu3 75.45(8) . 1_455
Si3 N4 Ba3 85.20(9) . 1_455
Si5 N4 Ba3 136.42(11) . 1_455
Si2 N4 Ba3 75.45(8) . 1_455
Eu3 N4 Ba3 0 1_455 1_455
Si3 N4 Ba2 71.88(8) . 1_455
Si5 N4 Ba2 84.09(8) . 1_455
Si2 N4 Ba2 150.12(11) . 1_455
Eu3 N4 Ba2 82.50(6) 1_455 1_455
Ba3 N4 Ba2 82.50(6) 1_455 1_455
Al1 N5 Si1 0.00(5) 1_556 1_556
Al1 N5 Al7 118.44(12) 1_556 5_666
Si1 N5 Al7 118.44(12) 1_556 5_666
Al1 N5 Si7 118.44(12) 1_556 5_666
Si1 N5 Si7 118.44(12) 1_556 5_666
Al7 N5 Si7 0.00(5) 5_666 5_666
Al1 N5 Al7 112.39(12) 1_556 6_556
Si1 N5 Al7 112.39(12) 1_556 6_556
Al7 N5 Al7 86.24(10) 5_666 6_556
Si7 N5 Al7 86.24(10) 5_666 6_556
Al1 N5 Si7 112.39(12) 1_556 6_556
Si1 N5 Si7 112.39(12) 1_556 6_556
Al7 N5 Si7 86.24(10) 5_666 6_556
Si7 N5 Si7 86.24(10) 5_666 6_556
Al7 N5 Si7 0.00(2) 6_556 6_556
Al1 N5 Ba1 92.47(9) 1_556 .
Si1 N5 Ba1 92.47(9) 1_556 .
Al7 N5 Ba1 147.05(11) 5_666 .
Si7 N5 Ba1 147.05(11) 5_666 .
Al7 N5 Ba1 92.44(9) 6_556 .
Si7 N5 Ba1 92.44(9) 6_556 .
Al1 N5 Ba2 98.39(9) 1_556 .
Si1 N5 Ba2 98.39(9) 1_556 .
Al7 N5 Ba2 85.16(8) 5_666 .
Si7 N5 Ba2 85.16(8) 5_666 .
Al7 N5 Ba2 148.41(10) 6_556 .
Si7 N5 Ba2 148.41(10) 6_556 .
Ba1 N5 Ba2 78.89(5) . .
Al7 N6 Si7 0.00(5) 6 6
Al7 N6 Si7 111.03(17) 6 .
Si7 N6 Si7 111.03(17) 6 .
Al7 N6 Si2 108.51(11) 6 .
Si7 N6 Si2 108.51(11) 6 .
Si7 N6 Si2 108.51(11) . .
Al7 N6 Ba3 119.42(10) 6 1_455
Si7 N6 Ba3 119.42(10) 6 1_455
Si7 N6 Ba3 119.43(10) . 1_455
Si2 N6 Ba3 85.70(11) . 1_455
Al7 N6 Eu3 119.42(10) 6 1_455
Si7 N6 Eu3 119.42(10) 6 1_455
Si7 N6 Eu3 119.43(10) . 1_455
Si2 N6 Eu3 85.70(11) . 1_455
Ba3 N6 Eu3 0 1_455 1_455
Si7 N7 Al7 117.79(18) . 6_556
Si7 N7 Si7 117.79(18) . 6_556
Al7 N7 Si7 0.00(2) 6_556 6_556
Si7 N7 Si3 120.92(9) . .
Al7 N7 Si3 120.93(9) 6_556 .
Si7 N7 Si3 120.93(9) 6_556 .
Si7 N7 Eu2 87.21(11) . 5_666
Al7 N7 Eu2 87.21(11) 6_556 5_666
Si7 N7 Eu2 87.21(11) 6_556 5_666
Si3 N7 Eu2 101.23(13) . 5_666
Si7 N7 Ba2 87.21(11) . 5_666
Al7 N7 Ba2 87.21(11) 6_556 5_666
Si7 N7 Ba2 87.21(11) 6_556 5_666
Si3 N7 Ba2 101.23(13) . 5_666
Eu2 N7 Ba2 0.000(9) 5_666 5_666
Si7 N7 Ba1 87.66(11) . .
Al7 N7 Ba1 87.66(11) 6_556 .
Si7 N7 Ba1 87.66(11) 6_556 .
Si3 N7 Ba1 88.72(12) . .
Eu2 N7 Ba1 170.05(12) 5_666 .
Ba2 N7 Ba1 170.05(12) 5_666 .
Al5 N8 Si5 0.00(6) 3 3
Al5 N8 Si4 123.06(13) 3 .
Si5 N8 Si4 123.06(13) 3 .
Al5 N8 Si6 111.14(12) 3 .
Si5 N8 Si6 111.14(12) 3 .
Si4 N8 Si6 125.36(13) . .
Al5 N8 Ba1 99.74(9) 3 .
Si5 N8 Ba1 99.74(9) 3 .
Si4 N8 Ba1 77.58(8) . .
Si6 N8 Ba1 87.72(8) . .
Al5 N8 Ba2 95.44(9) 3 3_455
Si5 N8 Ba2 95.44(9) 3 3_455
Si4 N8 Ba2 95.10(9) . 3_455
Si6 N8 Ba2 85.74(8) . 3_455
Ba1 N8 Ba2 164.78(8) . 3_455
Al5 N8 Eu2 95.44(9) 3 3_455
Si5 N8 Eu2 95.44(9) 3 3_455
Si4 N8 Eu2 95.10(9) . 3_455
Si6 N8 Eu2 85.74(8) . 3_455
Ba1 N8 Eu2 164.78(8) . 3_455
Ba2 N8 Eu2 0.000(10) 3_455 3_455
Al4 N9 Si4 0.00(3) 3 3
Al4 N9 Si1 137.1(2) 3 .
Si4 N9 Si1 137.1(2) 3 .
Al4 N9 Eu2 94.71(7) 3 1_554
Si4 N9 Eu2 94.71(7) 3 1_554
Si1 N9 Eu2 98.44(7) . 1_554
Al4 N9 Ba2 94.71(7) 3 1_554
Si4 N9 Ba2 94.71(7) 3 1_554
Si1 N9 Ba2 98.44(7) . 1_554
Eu2 N9 Ba2 0.000(8) 1_554 1_554
Al4 N9 Ba2 94.71(7) 3 .
Si4 N9 Ba2 94.71(7) 3 .
Si1 N9 Ba2 98.44(7) . .
Eu2 N9 Ba2 143.30(13) 1_554 .
Ba2 N9 Ba2 143.30(13) 1_554 .
Si5 N10 Al5 114.58(18) . 6
Si5 N10 Si5 114.58(18) . 6
Al5 N10 Si5 0.00(6) 6 6
Si5 N10 Si6 117.90(11) . .
Al5 N10 Si6 117.90(11) 6 .
Si5 N10 Si6 117.90(11) 6 .

loop_
_geom_bond_atom_site_label_1
_geom_bond_atom_site_label_2
_geom_bond_site_symmetry_2
_geom_bond_distance
Ba1 N5 . 2.838(2)
Ba1 N5 6_556 2.838(2)
Ba1 N1 . 2.950(3)
Ba1 N2 1_556 2.9517(2)
Ba1 N2 . 2.9517(2)
Ba1 N8 . 2.995(2)
Ba1 N8 6_556 2.995(2)
Ba1 N7 . 3.030(3)
Ba1 Si4 . 3.1493(10)
Ba1 Si1 . 3.3979(5)
Ba2 N7 5_666 3.003(3)
Ba2 N8 3 3.003(2)
Ba2 N8 8_666 3.003(2)
Ba2 N5 . 3.054(2)
Ba2 N5 6_556 3.054(2)
Ba2 N3 1_655 3.0624(2)
Ba2 N9 1_556 3.1022(12)
Ba2 N9 . 3.1022(12)
Ba2 Al3 1_655 3.2768(10)
Ba2 Si3 1_655 3.2768(10)
Ba2 N4 6_656 3.354(2)
Ba2 N4 1_655 3.354(2)
Ba3 N6 5_665 2.719(3)
Ba3 N6 1_655 2.719(3)
Ba3 N3 1_655 2.9445
Ba3 N3 1_654 2.9445
Ba3 N4 6_655 3.083(2)
Ba3 N4 2_665 3.083(2)
Ba3 N4 5_665 3.083(2)
Ba3 N4 1_655 3.083(2)
Ba3 Al2 5_665 3.1809(10)
Ba3 Si2 1_655 3.1809(10)
Ba3 Si2 5_665 3.1809(10)
Ba3 Al2 1_655 3.1809(10)
Si1 N9 . 1.674(4)
Si1 N5 6_556 1.750(2)
Si1 N5 1_554 1.750(2)
Si1 N2 . 1.781(3)
Si1 Ba1 1_554 3.3979(5)
Si1 Eu1 1_554 3.3979(5)
Si1 Ba2 1_554 3.7351(6)
Si2 N6 . 1.867(3)
Si2 N4 6 1.876(2)
Si2 N4 . 1.876(2)
Si2 N2 . 1.914(3)
Si2 Si5 . 2.7801(11)
Si2 Al5 6 2.7802(11)
Si2 Si5 6 2.7802(11)
Si2 Eu3 1_455 3.1809(10)
Si2 Ba3 1_455 3.1809(10)
Si3 N3 . 1.7764(10)
Si3 N7 . 1.793(3)
Si3 N4 6_556 1.803(2)
Si3 N4 . 1.804(2)
Si3 Eu2 1_455 3.2768(10)
Si3 Ba2 1_455 3.2768(10)
Si3 Eu3 1_456 3.4388(5)
Si3 Ba3 1_456 3.4388(5)
Si3 Eu3 1_455 3.4388(5)
Si3 Ba3 1_455 3.4388(5)
Si4 N9 3_455 1.671(4)
Si4 N1 . 1.790(3)
Si4 N8 6_556 1.812(2)
Si4 N8 . 1.812(2)
Si4 Ba2 3_455 3.6425(6)
Si4 Eu2 3_455 3.6425(6)
Si4 Eu2 3_456 3.6425(6)
Si4 Ba2 3_456 3.6425(6)
Si5 N10 . 1.7752(19)
Si5 N1 . 1.7873(19)
Si5 N8 3_455 1.793(2)
Si5 N4 . 1.804(2)
Si5 Al5 6_556 2.9015(13)
Si5 Eu2 1_455 3.6408(7)
Si5 Ba2 1_455 3.6408(7)
Si5 Ba1 3_455 3.7421(7)
Si6 N2 . 1.831(3)
Si6 N8 6 1.836(2)
Si6 N8 . 1.836(2)
Si6 N10 . 1.835(3)
Si6 Eu2 3_455 3.4012(10)
Si6 Ba2 3_455 3.4012(10)
Si6 Eu1 1_554 3.4497(5)
Si6 Ba1 1_554 3.4497(5)
Si7 N6 . 1.7508(18)
Si7 N7 . 1.7534(18)
Si7 N5 5_666 1.781(2)
Si7 N5 6_556 1.824(2)
Si7 Al7 2_665 2.4643(14)
Si7 Si7 2_665 2.4643(14)
Si7 Al7 6 2.8863(14)
Si7 Eu2 5_666 3.4032(7)
Si7 Ba2 5_666 3.4032(7)
N1 Al5 6_556 1.7873(19)
N1 Si5 6_556 1.7873(19)
N2 Eu1 1_554 2.9517(2)
N2 Ba1 1_554 2.9517(2)
N3 Al3 5_566 1.7763(10)
N3 Si3 5_566 1.7763(10)
N3 Eu3 1_456 2.9445
N3 Ba3 1_455 2.9445
N3 Ba3 1_456 2.9445
N3 Eu3 1_455 2.9445
N3 Ba2 1_455 3.0625(2)
N3 Eu2 5_666 3.0625(2)
N3 Eu2 1_455 3.0625(2)
N3 Ba2 5_666 3.0625(2)
N4 Eu3 1_455 3.083(2)
N4 Ba3 1_455 3.083(2)
N4 Ba2 1_455 3.354(2)
N5 Al1 1_556 1.750(2)
N5 Si1 1_556 1.750(2)
N5 Al7 5_666 1.781(2)
N5 Si7 5_666 1.781(2)
N5 Al7 6_556 1.824(2)
N5 Si7 6_556 1.824(2)
N6 Al7 6 1.7508(18)
N6 Si7 6 1.7508(18)
N6 Ba3 1_455 2.719(3)
N6 Eu3 1_455 2.719(3)
N7 Al7 6_556 1.7534(17)
N7 Si7 6_556 1.7534(17)
N7 Eu2 5_666 3.003(3)
N7 Ba2 5_666 3.003(3)
N8 Al5 3 1.793(2)
N8 Si5 3 1.793(2)
N8 Ba2 3_455 3.003(2)
N8 Eu2 3_455 3.003(2)
N9 Al4 3 1.671(4)
N9 Si4 3 1.671(4)
N9 Eu2 1_554 3.1022(12)
N9 Ba2 1_554 3.1022(12)
N10 Al5 6 1.7752(19)
N10 Si5 6 1.7752(19)
